data_4327164
loop_
_publ_author_name
'M. Jaya Prakash'
'Slavi C. Sevov'

_publ_section_title
;
 Hydrogen-Bonded Inclusion Compounds with Reversed Polarity: Anionic
 Metal-Complexes and Cationic Organic Linkers
;
_journal_name_full 'Inorganic Chemistry'
_journal_page_first 12739
_journal_page_last 12746
_journal_paper_doi 10.1021/ic2018715
_journal_volume 50
_journal_year 2011
_chemical_formula_sum 'C19 H21 Co N4 O14'
_chemical_formula_weight 588.33
_chemical_name_common Coenox2-BPYE-NA
_chemical_name_systematic
; 
 ? 
;
_space_group_IT_number 2
_symmetry_cell_setting triclinic
_symmetry_space_group_name_Hall '-P 1'
_symmetry_space_group_name_H-M 'P -1'
_atom_sites_solution_hydrogens geom
_atom_sites_solution_primary direct
_atom_sites_solution_secondary difmap
_audit_creation_method SHELXL-97
_cell_angle_alpha 96.748(2)
_cell_angle_beta 92.489(2)
_cell_angle_gamma 101.009(2)
_cell_formula_units_Z 2
_cell_length_a 6.9094(6)
_cell_length_b 13.4452(12)
_cell_length_c 13.4974(13)
_cell_measurement_temperature 120(2)
_cell_volume 1219.49(19)
_computing_cell_refinement 'Bruker SMART'
_computing_data_collection 'Bruker SMART'
_computing_data_reduction 'Bruker SHELXTL-V5.1'
_computing_molecular_graphics Diomand
_computing_publication_material 'SHELXL-97 (Sheldrick, 1997)'
_computing_structure_refinement 'SHELXL-97 (Sheldrick, 2008)'
_computing_structure_solution 'SHELXS-97 (Sheldrick, 2008)'
_diffrn_ambient_temperature 120(2)
_diffrn_measured_fraction_theta_full 0.990
_diffrn_measured_fraction_theta_max 0.990
_diffrn_measurement_device_type 'CCD area detector'
_diffrn_measurement_method 'phi and omega scans'
_diffrn_radiation_monochromator graphite
_diffrn_radiation_source 'fine-focus sealed tube'
_diffrn_radiation_type MoK\a
_diffrn_radiation_wavelength 0.71073
_diffrn_reflns_av_R_equivalents 0.0436
_diffrn_reflns_av_sigmaI/netI 0.0637
_diffrn_reflns_limit_h_max 8
_diffrn_reflns_limit_h_min -8
_diffrn_reflns_limit_k_max 16
_diffrn_reflns_limit_k_min -16
_diffrn_reflns_limit_l_max 16
_diffrn_reflns_limit_l_min -16
_diffrn_reflns_number 13385
_diffrn_reflns_theta_full 26.47
_diffrn_reflns_theta_max 26.47
_diffrn_reflns_theta_min 1.52
_exptl_absorpt_coefficient_mu 0.783
_exptl_absorpt_correction_T_max 0.939
_exptl_absorpt_correction_T_min 0.919
_exptl_absorpt_correction_type multi-scan
_exptl_absorpt_process_details 'Blessing, R.H. (1995) Acta Cryst. A51, 33-38'
_exptl_crystal_colour red
_exptl_crystal_density_diffrn 1.602
_exptl_crystal_description needle
_exptl_crystal_F_000 604
_exptl_crystal_size_max 0.20
_exptl_crystal_size_mid 0.09
_exptl_crystal_size_min 0.08
_refine_diff_density_max 0.889
_refine_diff_density_min -0.409
_refine_diff_density_rms 0.083
_refine_ls_extinction_method none
_refine_ls_goodness_of_fit_ref 1.072
_refine_ls_hydrogen_treatment mixed
_refine_ls_matrix_type full
_refine_ls_number_parameters 368
_refine_ls_number_reflns 5006
_refine_ls_number_restraints 0
_refine_ls_restrained_S_all 1.072
_refine_ls_R_factor_all 0.0708
_refine_ls_R_factor_gt 0.0452
_refine_ls_shift/su_max 0.001
_refine_ls_shift/su_mean 0.000
_refine_ls_structure_factor_coef Fsqd
_refine_ls_weighting_details 'calc w=1/[\s^2^(Fo^2^)+(0.0589P)^2^+0.0260P] where P=(Fo^2^+2Fc^2^)/3'
_refine_ls_weighting_scheme calc
_refine_ls_wR_factor_gt 0.1088
_refine_ls_wR_factor_ref 0.1195
_reflns_number_gt 3709
_reflns_number_total 5006
_reflns_threshold_expression >2sigma(I)
_cod_data_source_file ic2018715_si_002_7.cif
_cod_data_source_block Coenox2-BPYE-NA
_cod_database_code 4327164

loop_
_symmetry_equiv_pos_as_xyz
'x, y, z'
'-x, -y, -z'

loop_
_atom_site_label
_atom_site_type_symbol
_atom_site_fract_x
_atom_site_fract_y
_atom_site_fract_z
_atom_site_U_iso_or_equiv
_atom_site_adp_type
_atom_site_occupancy
_atom_site_symmetry_multiplicity
_atom_site_calc_flag
_atom_site_refinement_flags
Co1 Co 0.64655(6) 0.67333(3) 0.65093(3) 0.01436(13) Uani 1 1 d .
O7 O 0.3866(3) 0.70159(16) 0.66349(16) 0.0199(5) Uani 1 1 d .
O4 O 0.7382(3) 0.81589(15) 0.68109(15) 0.0167(5) Uani 1 1 d .
O8 O 0.6642(3) 0.65223(15) 0.78912(16) 0.0172(5) Uani 1 1 d .
O11 O 0.5431(3) 0.53090(15) 0.62302(15) 0.0180(5) Uani 1 1 d .
N3 N 0.9135(4) 0.6553(2) 0.6366(2) 0.0181(6) Uani 1 1 d .
O9 O 0.5969(3) 0.52132(16) 0.87955(16) 0.0226(5) Uani 1 1 d .
O10 O 0.4392(3) 0.39883(15) 0.70689(17) 0.0243(5) Uani 1 1 d .
O1 O 1.0486(4) 0.55435(18) 0.30205(19) 0.0329(6) Uani 1 1 d .
O3 O 1.0204(3) 0.88145(16) 0.01439(17) 0.0241(5) Uani 1 1 d .
O2 O 0.8940(4) 0.45636(18) 0.17255(19) 0.0330(6) Uani 1 1 d .
N4 N 0.6364(4) 0.6852(2) 0.5108(2) 0.0176(6) Uani 1 1 d .
N2 N 0.9737(4) 0.5414(2) 0.2159(2) 0.0242(6) Uani 1 1 d .
N1 N 0.5087(4) 0.6982(2) 0.1299(2) 0.0235(7) Uani 1 1 d .
C7 C 0.9817(4) 0.6299(2) 0.1614(2) 0.0195(7) Uani 1 1 d .
C16 C 0.5984(4) 0.5581(2) 0.8006(2) 0.0170(7) Uani 1 1 d .
C17 C 0.5187(4) 0.4885(2) 0.7036(2) 0.0177(7) Uani 1 1 d .
C8 C 0.9164(4) 0.6151(2) 0.0624(2) 0.0195(7) Uani 1 1 d .
H10 H 0.8633 0.5481 0.0302 0.023 Uiso 1 1 calc R
C9 C 0.9279(4) 0.6975(2) 0.0101(2) 0.0197(7) Uani 1 1 d .
H9 H 0.8849 0.6879 -0.0588 0.024 Uiso 1 1 calc R
C10 C 1.0032(4) 0.7951(2) 0.0590(2) 0.0186(7) Uani 1 1 d .
C3 C 0.5021(4) 0.8651(2) 0.0335(2) 0.0193(7) Uani 1 1 d .
C1 C 0.4513(5) 0.6836(2) 0.0331(3) 0.0251(8) Uani 1 1 d .
H1A H 0.4136 0.6162 -0.0010 0.030 Uiso 1 1 calc R
C11 C 1.0667(5) 0.8098(2) 0.1599(3) 0.0232(7) Uani 1 1 d .
H12 H 1.1158 0.8768 0.1928 0.028 Uiso 1 1 calc R
C5 C 0.5653(5) 0.7914(2) 0.1815(3) 0.0235(7) Uani 1 1 d .
H5A H 0.6062 0.7986 0.2505 0.028 Uiso 1 1 calc R
C4 C 0.5640(4) 0.8760(2) 0.1346(3) 0.0216(7) Uani 1 1 d .
H4A H 0.6053 0.9423 0.1709 0.026 Uiso 1 1 calc R
C18 C 0.9514(5) 0.6399(3) 0.5289(2) 0.0247(8) Uani 1 1 d .
H18A H 0.9021 0.5678 0.5002 0.030 Uiso 1 1 calc R
H18B H 1.0946 0.6581 0.5198 0.030 Uiso 1 1 calc R
C6 C 0.4894(5) 0.9520(2) -0.0212(3) 0.0204(7) Uani 1 1 d .
C19 C 0.8420(5) 0.7090(3) 0.4795(2) 0.0243(8) Uani 1 1 d .
H19B H 0.9027 0.7815 0.5016 0.029 Uiso 1 1 calc R
H19A H 0.8438 0.6958 0.4058 0.029 Uiso 1 1 calc R
C2 C 0.4466(5) 0.7661(2) -0.0177(3) 0.0222(7) Uani 1 1 d .
H2A H 0.4059 0.7560 -0.0869 0.027 Uiso 1 1 calc R
C12 C 1.0583(4) 0.7266(2) 0.2122(3) 0.0218(7) Uani 1 1 d .
H16 H 1.1035 0.7353 0.2807 0.026 Uiso 1 1 calc R
O6 O 0.2429(3) 0.83485(18) 0.7033(2) 0.0338(6) Uani 1 1 d .
O5 O 0.6186(4) 0.95812(16) 0.71831(19) 0.0318(6) Uani 1 1 d .
C14 C 0.5983(5) 0.8650(2) 0.6973(2) 0.0209(7) Uani 1 1 d .
C15 C 0.3903(5) 0.7965(2) 0.6878(2) 0.0212(7) Uani 1 1 d .
O3W O 0.8555(4) 0.0625(2) 0.5937(2) 0.0511(8) Uani 1 1 d .
O1W O 0.2207(5) 0.0124(2) 0.6093(2) 0.0581(9) Uani 1 1 d .
O2W O 0.5286(5) 0.1518(2) 0.5551(3) 0.0692(10) Uani 1 1 d .
C13 C 0.9668(5) 0.8705(3) -0.0910(2) 0.0261(8) Uani 1 1 d .
H13A H 1.0522 0.8306 -0.1275 0.039 Uiso 1 1 calc R
H13B H 0.9831 0.9382 -0.1134 0.039 Uiso 1 1 calc R
H13C H 0.8287 0.8351 -0.1041 0.039 Uiso 1 1 calc R
H1B H 0.513(5) 0.648(3) 0.159(3) 0.028(10) Uiso 1 1 d .
H6A H 0.454(5) 0.930(3) -0.094(3) 0.036(10) Uiso 1 1 d .
H3B H 0.991(5) 0.706(3) 0.666(2) 0.014(9) Uiso 1 1 d .
H3A H 0.941(4) 0.606(2) 0.671(2) 0.014(8) Uiso 1 1 d .
H4B H 0.571(4) 0.732(2) 0.498(2) 0.014(8) Uiso 1 1 d .
H4C H 0.581(5) 0.623(3) 0.483(3) 0.029(10) Uiso 1 1 d .

loop_
_atom_site_aniso_label
_atom_site_aniso_U_11
_atom_site_aniso_U_22
_atom_site_aniso_U_33
_atom_site_aniso_U_23
_atom_site_aniso_U_13
_atom_site_aniso_U_12
Co1 0.0172(2) 0.0127(2) 0.0133(2) 0.00209(17) 0.00067(16) 0.00284(16)
O7 0.0183(11) 0.0199(12) 0.0224(13) 0.0025(10) 0.0022(9) 0.0055(9)
O4 0.0200(11) 0.0123(10) 0.0180(12) 0.0022(9) 0.0009(9) 0.0039(9)
O8 0.0236(11) 0.0109(10) 0.0163(12) 0.0020(9) -0.0003(9) 0.0016(9)
O11 0.0258(12) 0.0154(11) 0.0126(12) 0.0037(9) -0.0003(9) 0.0022(9)
N3 0.0206(14) 0.0186(14) 0.0169(15) 0.0048(13) 0.0001(12) 0.0071(12)
O9 0.0357(13) 0.0171(11) 0.0139(12) 0.0047(10) 0.0011(10) 0.0014(10)
O10 0.0381(13) 0.0129(11) 0.0187(13) 0.0033(10) -0.0025(10) -0.0026(10)
O1 0.0415(15) 0.0363(15) 0.0257(15) 0.0106(12) -0.0012(12) 0.0165(12)
O3 0.0306(12) 0.0199(12) 0.0202(13) 0.0025(10) 0.0015(10) 0.0009(10)
O2 0.0416(15) 0.0229(13) 0.0351(16) 0.0072(12) 0.0045(12) 0.0058(11)
N4 0.0190(14) 0.0171(14) 0.0182(15) 0.0049(12) 0.0015(11) 0.0053(12)
N2 0.0229(14) 0.0268(16) 0.0263(17) 0.0071(13) 0.0072(13) 0.0096(12)
N1 0.0246(15) 0.0199(15) 0.0311(18) 0.0158(14) 0.0110(13) 0.0076(12)
C7 0.0186(15) 0.0212(16) 0.0213(18) 0.0066(14) 0.0054(13) 0.0077(13)
C16 0.0182(15) 0.0182(16) 0.0149(17) 0.0003(13) 0.0023(13) 0.0051(13)
C17 0.0206(16) 0.0168(16) 0.0164(17) 0.0025(13) 0.0012(13) 0.0052(13)
C8 0.0194(15) 0.0162(15) 0.0229(18) 0.0013(14) -0.0011(13) 0.0047(13)
C9 0.0175(15) 0.0213(17) 0.0194(17) 0.0004(14) -0.0008(13) 0.0030(13)
C10 0.0183(15) 0.0180(16) 0.0202(18) 0.0052(14) 0.0042(13) 0.0033(13)
C3 0.0179(15) 0.0180(16) 0.0251(18) 0.0091(14) 0.0080(13) 0.0055(13)
C1 0.0256(17) 0.0163(16) 0.036(2) 0.0040(15) 0.0125(16) 0.0067(14)
C11 0.0215(16) 0.0204(17) 0.0249(19) -0.0028(15) 0.0020(14) 0.0006(13)
C5 0.0244(17) 0.0268(18) 0.0217(19) 0.0085(15) 0.0038(14) 0.0072(14)
C4 0.0228(16) 0.0181(16) 0.0250(19) 0.0055(14) 0.0033(14) 0.0045(13)
C18 0.0221(16) 0.0308(19) 0.0210(18) -0.0014(15) 0.0047(14) 0.0068(15)
C6 0.0213(16) 0.0185(15) 0.0227(19) 0.0050(14) 0.0022(14) 0.0059(13)
C19 0.0262(17) 0.0287(18) 0.0159(18) 0.0030(15) 0.0044(14) -0.0006(15)
C2 0.0265(17) 0.0178(16) 0.0233(19) 0.0036(14) 0.0048(14) 0.0055(14)
C12 0.0203(16) 0.0285(18) 0.0163(17) 0.0004(14) 0.0013(13) 0.0056(14)
O6 0.0261(13) 0.0355(14) 0.0438(17) 0.0027(12) 0.0061(12) 0.0166(11)
O5 0.0393(14) 0.0176(12) 0.0379(16) -0.0034(11) 0.0014(12) 0.0086(11)
C14 0.0281(17) 0.0194(17) 0.0159(17) 0.0014(14) 0.0004(14) 0.0068(14)
C15 0.0212(16) 0.0268(18) 0.0177(17) 0.0036(14) 0.0013(13) 0.0095(14)
O3W 0.0561(18) 0.0449(17) 0.055(2) 0.0133(15) 0.0010(15) 0.0119(14)
O1W 0.069(2) 0.061(2) 0.050(2) 0.0137(17) -0.0091(16) 0.0251(17)
O2W 0.096(3) 0.0438(18) 0.075(3) 0.0186(18) -0.015(2) 0.0289(18)
C13 0.0360(19) 0.0238(18) 0.0179(18) 0.0056(15) 0.0016(15) 0.0026(15)

loop_
_atom_type_symbol
_atom_type_description
_atom_type_scat_dispersion_real
_atom_type_scat_dispersion_imag
_atom_type_scat_source
C C 0.0033 0.0016 'International Tables Vol C Tables 4.2.6.8 and 6.1.1.4'
H H 0.0000 0.0000 'International Tables Vol C Tables 4.2.6.8 and 6.1.1.4'
N N 0.0061 0.0033 'International Tables Vol C Tables 4.2.6.8 and 6.1.1.4'
O O 0.0106 0.0060 'International Tables Vol C Tables 4.2.6.8 and 6.1.1.4'
Co Co 0.3494 0.9721 'International Tables Vol C Tables 4.2.6.8 and 6.1.1.4'

loop_
_geom_angle_atom_site_label_1
_geom_angle_atom_site_label_2
_geom_angle_atom_site_label_3
_geom_angle
_geom_angle_site_symmetry_1
O4 Co1 O11 177.34(9) .
O4 Co1 N4 90.50(11) .
O11 Co1 N4 90.39(11) .
O4 Co1 O7 86.18(9) .
O11 Co1 O7 91.28(9) .
N4 Co1 O7 92.20(11) .
O4 Co1 N3 89.88(11) .
O11 Co1 N3 92.68(11) .
N4 Co1 N3 86.26(12) .
O7 Co1 N3 175.75(11) .
O4 Co1 O8 92.80(9) .
O11 Co1 O8 86.44(9) .
N4 Co1 O8 175.70(11) .
O7 Co1 O8 90.78(9) .
N3 Co1 O8 90.98(11) .
C15 O7 Co1 112.01(19) .
C14 O4 Co1 112.96(19) .
C16 O8 Co1 111.71(19) .
C17 O11 Co1 111.88(19) .
C18 N3 Co1 109.9(2) .
C10 O3 C13 117.7(2) .
C19 N4 Co1 108.6(2) .
O1 N2 O2 122.8(3) .
O1 N2 C7 119.0(3) .
O2 N2 C7 118.2(3) .
C1 N1 C5 122.6(3) .
C8 C7 C12 122.3(3) .
C8 C7 N2 119.3(3) .
C12 C7 N2 118.4(3) .
O9 C16 O8 126.4(3) .
O9 C16 C17 119.2(3) .
O8 C16 C17 114.4(3) .
O10 C17 O11 125.0(3) .
O10 C17 C16 119.8(3) .
O11 C17 C16 115.2(3) .
C7 C8 C9 119.7(3) .
C8 C9 C10 119.3(3) .
O3 C10 C9 124.0(3) .
O3 C10 C11 115.3(3) .
C9 C10 C11 120.6(3) .
C4 C3 C2 118.2(3) .
C4 C3 C6 123.2(3) .
C2 C3 C6 118.6(3) .
N1 C1 C2 120.0(3) .
C12 C11 C10 120.1(3) .
N1 C5 C4 119.8(3) .
C5 C4 C3 119.9(3) .
N3 C18 C19 105.8(2) .
C6 C6 C3 124.4(4) 2_675
N4 C19 C18 105.6(3) .
C1 C2 C3 119.5(3) .
C11 C12 C7 118.0(3) .
O5 C14 O4 125.8(3) .
O5 C14 C15 120.2(3) .
O4 C14 C15 114.0(3) .
O6 C15 O7 125.1(3) .
O6 C15 C14 120.1(3) .
O7 C15 C14 114.8(3) .

loop_
_geom_bond_atom_site_label_1
_geom_bond_atom_site_label_2
_geom_bond_distance
_geom_bond_site_symmetry_2
Co1 O4 1.890(2) .
Co1 O11 1.899(2) .
Co1 N4 1.916(3) .
Co1 O7 1.916(2) .
Co1 N3 1.921(3) .
Co1 O8 1.922(2) .
O7 C15 1.274(4) .
O4 C14 1.284(4) .
O8 C16 1.291(4) .
O11 C17 1.289(4) .
N3 C18 1.486(4) .
O9 C16 1.225(4) .
O10 C17 1.233(4) .
O1 N2 1.231(4) .
O3 C10 1.357(4) .
O3 C13 1.438(4) .
O2 N2 1.236(4) .
N4 C19 1.486(4) .
N2 C7 1.465(4) .
N1 C1 1.329(5) .
N1 C5 1.339(4) .
C7 C8 1.371(5) .
C7 C12 1.391(4) .
C16 C17 1.531(4) .
C8 C9 1.375(4) .
C9 C10 1.391(4) .
C10 C11 1.392(5) .
C3 C4 1.395(5) .
C3 C2 1.400(4) .
C3 C6 1.468(4) .
C1 C2 1.375(4) .
C11 C12 1.384(5) .
C5 C4 1.367(4) .
C18 C19 1.500(5) .
C6 C6 1.328(6) 2_675
O6 C15 1.242(4) .
O5 C14 1.230(4) .
C14 C15 1.543(4) .
